data_1570235
loop_
_publ_author_name
'Midya, Suparnak'
'Hari, Durga Prasad'

_publ_section_title
;
 A highly diastereoselective strain-release Doyle-Kirmse reaction: access
 to functionalized difluoro(methylene)cyclopropanes.
;
_journal_issue 46
_journal_name_full 'Chemical science'
_journal_page_first 13560
_journal_page_last 13567
_journal_paper_doi 10.1039/d3sc04749k
_journal_volume 14
_journal_year 2023
_chemical_formula_moiety 'C22 H22 F2 O2 S'
_chemical_formula_sum 'C22 H22 F2 O2 S'
_chemical_formula_weight 388.45
_space_group_crystal_system triclinic
_space_group_IT_number 2
_space_group_name_Hall '-P 1'
_space_group_name_H-M_alt 'P -1'
_atom_sites_solution_hydrogens difmap
_atom_sites_solution_primary dual
_atom_sites_solution_secondary difmap
_audit_creation_method SHELXL-2018/3
_audit_update_record
;
2023-03-08 deposited with the CCDC.	2023-10-31 downloaded from the CCDC.
;
_cell_angle_alpha 68.135(2)
_cell_angle_beta 83.265(2)
_cell_angle_gamma 86.091(2)
_cell_formula_units_Z 4
_cell_length_a 10.1488(5)
_cell_length_b 13.7389(7)
_cell_length_c 15.2173(8)
_cell_measurement_reflns_used 9799
_cell_measurement_temperature 100(2)
_cell_measurement_theta_max 30.03
_cell_measurement_theta_min 2.37
_cell_volume 1954.89(17)
_computing_cell_refinement 'Bruker SAINT'
_computing_data_collection 'Bruker APEX2'
_computing_data_reduction 'Bruker SAINT'
_computing_molecular_graphics 'Bruker SHELXTL'
_computing_publication_material 'Bruker SHELXTL'
_computing_structure_refinement 'SHELXL-2018/3 (Sheldrick, 2018)'
_computing_structure_solution 'SHELXT 2014/5 (Sheldrick, 2014)'
_diffrn_ambient_temperature 100(2)
_diffrn_measured_fraction_theta_full 1.000
_diffrn_measured_fraction_theta_max 0.996
_diffrn_measurement_device_type 'Bruker APEX-II CCD'
_diffrn_measurement_method '\w scans'
_diffrn_radiation_type MoK\a
_diffrn_radiation_wavelength 0.71073
_diffrn_reflns_av_R_equivalents 0.0507
_diffrn_reflns_av_unetI/netI 0.0294
_diffrn_reflns_Laue_measured_fraction_full 1.000
_diffrn_reflns_Laue_measured_fraction_max 0.996
_diffrn_reflns_limit_h_max 14
_diffrn_reflns_limit_h_min -14
_diffrn_reflns_limit_k_max 19
_diffrn_reflns_limit_k_min -19
_diffrn_reflns_limit_l_max 21
_diffrn_reflns_limit_l_min -21
_diffrn_reflns_number 96899
_diffrn_reflns_point_group_measured_fraction_full 1.000
_diffrn_reflns_point_group_measured_fraction_max 0.996
_diffrn_reflns_theta_full 25.242
_diffrn_reflns_theta_max 30.137
_diffrn_reflns_theta_min 1.449
_diffrn_source 'rotating anode x-ray tube'
_exptl_absorpt_coefficient_mu 0.198
_exptl_absorpt_correction_T_max 0.7460
_exptl_absorpt_correction_T_min 0.7118
_exptl_absorpt_correction_type multi-scan
_exptl_absorpt_process_details sadabs
_exptl_crystal_colour colourless
_exptl_crystal_density_diffrn 1.320
_exptl_crystal_density_method 'not measured'
_exptl_crystal_description block
_exptl_crystal_F_000 816
_exptl_crystal_size_max 0.498
_exptl_crystal_size_mid 0.244
_exptl_crystal_size_min 0.132
_refine_diff_density_max 0.482
_refine_diff_density_min -0.331
_refine_diff_density_rms 0.053
_refine_ls_extinction_method none
_refine_ls_goodness_of_fit_ref 1.034
_refine_ls_hydrogen_treatment refall
_refine_ls_matrix_type full
_refine_ls_number_parameters 663
_refine_ls_number_reflns 11514
_refine_ls_number_restraints 0
_refine_ls_restrained_S_all 1.034
_refine_ls_R_factor_all 0.0499
_refine_ls_R_factor_gt 0.0358
_refine_ls_shift/su_max 0.001
_refine_ls_shift/su_mean 0.000
_refine_ls_structure_factor_coef Fsqd
_refine_ls_weighting_details 'w=1/[\s^2^(Fo^2^)+(0.0476P)^2^+0.5748P] where P=(Fo^2^+2Fc^2^)/3'
_refine_ls_weighting_scheme calc
_refine_ls_wR_factor_gt 0.0899
_refine_ls_wR_factor_ref 0.0983
_reflns_Friedel_coverage 0.000
_reflns_number_gt 9278
_reflns_number_total 11514
_reflns_threshold_expression 'I > 2\s(I)'
_cod_data_source_file d3sc04749k2.cif
_cod_data_source_block dkr117_0m
_cod_depositor_comments 'Adding full bibliography for 1570235--1570236.cif.'
_cod_database_code 1570235
_shelx_space_group_comment
; 
The symmetry employed for this shelxl refinement is uniquely defined 
by the following loop, which should always be used as a source of 
symmetry information in preference to the above space-group names. 
They are only intended as comments. 
;
_shelx_estimated_absorpt_t_min 0.908
_shelx_estimated_absorpt_t_max 0.974

loop_
_space_group_symop_operation_xyz
'x, y, z'
'-x, -y, -z'

loop_
_atom_site_label
_atom_site_type_symbol
_atom_site_fract_x
_atom_site_fract_y
_atom_site_fract_z
_atom_site_U_iso_or_equiv
_atom_site_adp_type
_atom_site_occupancy
_atom_site_site_symmetry_order
_atom_site_calc_flag
_atom_site_refinement_flags_posn
_atom_site_refinement_flags_adp
_atom_site_refinement_flags_occupancy
_atom_site_disorder_assembly
_atom_site_disorder_group
S1_1 S 0.71903(3) 0.60416(2) 0.00226(2) 0.01461(6) Uani 1 1 d . . . . .
F1_1 F 0.68300(7) 0.87374(5) -0.01825(5) 0.02091(15) Uani 1 1 d . . . . .
F2_1 F 0.85950(7) 0.84963(6) 0.05864(5) 0.02320(16) Uani 1 1 d . . . . .
O1_1 O 0.48245(9) 0.71796(7) -0.04989(6) 0.02219(19) Uani 1 1 d . . . . .
O2_1 O 0.42182(8) 0.75858(6) 0.08050(6) 0.01614(16) Uani 1 1 d . . . . .
C1_1 C 0.60942(11) 0.64823(8) 0.08729(7) 0.01247(19) Uani 1 1 d . . . . .
C2_1 C 0.69332(11) 0.71097(8) 0.12315(8) 0.0137(2) Uani 1 1 d . . . . .
H2_1 H 0.7646(14) 0.6696(11) 0.1565(10) 0.017(3) Uiso 1 1 d . . . . .
C3_1 C 0.73121(11) 0.82182(9) 0.06667(8) 0.0161(2) Uani 1 1 d . . . . .
C4_1 C 0.64595(11) 0.80009(9) 0.15463(8) 0.0147(2) Uani 1 1 d . . . . .
C5_1 C 0.57439(12) 0.83323(10) 0.21611(9) 0.0192(2) Uani 1 1 d . . . . .
H5A_1 H 0.5704(15) 0.9073(13) 0.2086(11) 0.028(4) Uiso 1 1 d . . . . .
H5B_1 H 0.5238(16) 0.7852(12) 0.2703(11) 0.027(4) Uiso 1 1 d . . . . .
C6_1 C 0.49839(11) 0.71359(8) 0.02847(8) 0.0149(2) Uani 1 1 d . . . . .
C7_1 C 0.30128(11) 0.82173(9) 0.04614(9) 0.0189(2) Uani 1 1 d . . . . .
C8_1 C 0.20164(14) 0.75067(11) 0.03541(12) 0.0302(3) Uani 1 1 d . . . . .
H8A_1 H 0.1158(18) 0.7895(13) 0.0217(12) 0.039(5) Uiso 1 1 d . . . . .
H8B_1 H 0.2309(16) 0.7317(13) -0.0216(12) 0.029(4) Uiso 1 1 d . . . . .
H8C_1 H 0.1908(18) 0.6866(15) 0.0954(13) 0.047(5) Uiso 1 1 d . . . . .
C9_1 C 0.33796(14) 0.91391(10) -0.04506(10) 0.0229(3) Uani 1 1 d . . . . .
H9A_1 H 0.2589(16) 0.9588(12) -0.0585(11) 0.028(4) Uiso 1 1 d . . . . .
H9B_1 H 0.4114(17) 0.9485(14) -0.0348(12) 0.036(5) Uiso 1 1 d . . . . .
H9C_1 H 0.3654(17) 0.8915(13) -0.0962(13) 0.038(5) Uiso 1 1 d . . . . .
C10_1 C 0.25292(14) 0.85869(11) 0.12726(10) 0.0271(3) Uani 1 1 d . . . . .
H10A_1 H 0.1684(18) 0.8985(14) 0.1134(12) 0.041(5) Uiso 1 1 d . . . . .
H10B_1 H 0.2371(16) 0.7974(13) 0.1871(12) 0.036(4) Uiso 1 1 d . . . . .
H10C_1 H 0.3206(17) 0.9067(13) 0.1344(12) 0.034(4) Uiso 1 1 d . . . . .
C11_1 C 0.83034(11) 0.51802(9) 0.07950(8) 0.0150(2) Uani 1 1 d . . . . .
C12_1 C 0.95152(12) 0.55339(9) 0.08864(8) 0.0178(2) Uani 1 1 d . . . . .
H12_1 H 0.9721(15) 0.6258(12) 0.0539(11) 0.025(4) Uiso 1 1 d . . . . .
C13_1 C 1.04097(13) 0.48407(10) 0.14544(9) 0.0212(2) Uani 1 1 d . . . . .
H13_1 H 1.1250(16) 0.5068(13) 0.1525(11) 0.029(4) Uiso 1 1 d . . . . .
C14_1 C 1.01058(13) 0.37921(10) 0.19202(9) 0.0248(3) Uani 1 1 d . . . . .
H14_1 H 1.0709(16) 0.3334(13) 0.2314(11) 0.031(4) Uiso 1 1 d . . . . .
C15_1 C 0.89072(14) 0.34343(10) 0.18192(10) 0.0265(3) Uani 1 1 d . . . . .
H15_1 H 0.8689(17) 0.2692(14) 0.2131(12) 0.039(5) Uiso 1 1 d . . . . .
C16_1 C 0.80017(12) 0.41222(9) 0.12598(9) 0.0212(2) Uani 1 1 d . . . . .
H16_1 H 0.7145(17) 0.3871(13) 0.1191(11) 0.032(4) Uiso 1 1 d . . . . .
C17_1 C 0.54290(11) 0.55662(8) 0.16860(8) 0.0133(2) Uani 1 1 d . . . . .
C18_1 C 0.46915(11) 0.48765(9) 0.14712(8) 0.0173(2) Uani 1 1 d . . . . .
H18_1 H 0.4611(15) 0.4997(12) 0.0812(11) 0.023(4) Uiso 1 1 d . . . . .
C19_1 C 0.40621(12) 0.40415(10) 0.21912(9) 0.0207(2) Uani 1 1 d . . . . .
H19_1 H 0.3570(17) 0.3586(13) 0.2040(12) 0.033(4) Uiso 1 1 d . . . . .
C20_1 C 0.41497(13) 0.38861(10) 0.31390(9) 0.0233(3) Uani 1 1 d . . . . .
H20_1 H 0.3703(16) 0.3307(13) 0.3631(12) 0.031(4) Uiso 1 1 d . . . . .
C21_1 C 0.48657(13) 0.45762(10) 0.33562(9) 0.0229(3) Uani 1 1 d . . . . .
H21_1 H 0.4911(16) 0.4484(12) 0.4010(12) 0.029(4) Uiso 1 1 d . . . . .
C22_1 C 0.55076(12) 0.54121(9) 0.26360(8) 0.0176(2) Uani 1 1 d . . . . .
H22_1 H 0.5974(15) 0.5860(12) 0.2807(11) 0.024(4) Uiso 1 1 d . . . . .
S1_2 S 0.25225(3) 0.09867(2) 0.50709(2) 0.01621(7) Uani 1 1 d . . . . .
F1_2 F 0.34719(7) 0.36911(6) 0.56598(5) 0.02369(16) Uani 1 1 d . . . . .
F2_2 F 0.17928(7) 0.38842(6) 0.48218(5) 0.02182(15) Uani 1 1 d . . . . .
O1_2 O 0.04744(9) 0.22868(7) 0.42439(6) 0.02330(19) Uani 1 1 d . . . . .
O2_2 O -0.07096(8) 0.24965(6) 0.55204(6) 0.01784(17) Uani 1 1 d . . . . .
C1_2 C 0.12849(11) 0.15078(8) 0.57994(8) 0.0138(2) Uani 1 1 d . . . . .
C2_2 C 0.20034(11) 0.21901(9) 0.61732(8) 0.0151(2) Uani 1 1 d . . . . .
H2_2 H 0.2737(14) 0.1827(11) 0.6509(10) 0.016(3) Uiso 1 1 d . . . . .
C3_2 C 0.22457(12) 0.33382(9) 0.56738(8) 0.0173(2) Uani 1 1 d . . . . .
C4_2 C 0.13514(11) 0.29994(9) 0.65388(8) 0.0157(2) Uani 1 1 d . . . . .
C5_2 C 0.05158(13) 0.32198(10) 0.71706(9) 0.0214(2) Uani 1 1 d . . . . .
H5A_2 H 0.0348(16) 0.3937(13) 0.7136(11) 0.030(4) Uiso 1 1 d . . . . .
H5B_2 H 0.0034(16) 0.2663(12) 0.7684(11) 0.027(4) Uiso 1 1 d . . . . .
C6_2 C 0.03106(11) 0.21501(8) 0.50778(8) 0.0157(2) Uani 1 1 d . . . . .
C7_2 C -0.18236(12) 0.31024(10) 0.49893(9) 0.0210(2) Uani 1 1 d . . . . .
C8_2 C -0.13318(14) 0.41440(10) 0.42743(10) 0.0233(3) Uani 1 1 d . . . . .
H8A_2 H -0.2078(17) 0.4554(13) 0.3992(12) 0.037(5) Uiso 1 1 d . . . . .
H8B_2 H -0.0880(18) 0.4504(14) 0.4597(13) 0.040(5) Uiso 1 1 d . . . . .
H8C_2 H -0.0699(16) 0.4044(12) 0.3787(12) 0.031(4) Uiso 1 1 d . . . . .
C9_2 C -0.27762(15) 0.32468(14) 0.57785(11) 0.0346(3) Uani 1 1 d . . . . .
H9A_2 H -0.3576(18) 0.3650(14) 0.5497(13) 0.045(5) Uiso 1 1 d . . . . .
H9B_2 H -0.3029(17) 0.2557(14) 0.6267(13) 0.042(5) Uiso 1 1 d . . . . .
H9C_2 H -0.2383(15) 0.3625(12) 0.6106(11) 0.023(4) Uiso 1 1 d . . . . .
C10_2 C -0.24243(15) 0.24566(11) 0.45178(11) 0.0292(3) Uani 1 1 d . . . . .
H10A_2 H -0.3255(18) 0.2791(14) 0.4284(12) 0.040(5) Uiso 1 1 d . . . . .
H10B_2 H -0.1804(18) 0.2433(14) 0.3935(13) 0.046(5) Uiso 1 1 d . . . . .
H10C_2 H -0.2593(16) 0.1708(14) 0.4978(12) 0.036(5) Uiso 1 1 d . . . . .
C11_2 C 0.05634(11) 0.06237(8) 0.66040(8) 0.0139(2) Uani 1 1 d . . . . .
C12_2 C 0.07113(12) 0.04093(9) 0.75569(8) 0.0165(2) Uani 1 1 d . . . . .
H12_2 H 0.1264(14) 0.0825(11) 0.7735(10) 0.020(4) Uiso 1 1 d . . . . .
C13_2 C 0.00567(12) -0.04283(9) 0.82700(9) 0.0198(2) Uani 1 1 d . . . . .
H13_2 H 0.0159(15) -0.0576(12) 0.8928(11) 0.024(4) Uiso 1 1 d . . . . .
C14_2 C -0.07445(12) -0.10561(9) 0.80399(9) 0.0198(2) Uani 1 1 d . . . . .
H14_2 H -0.1174(16) -0.1629(13) 0.8527(12) 0.028(4) Uiso 1 1 d . . . . .
C15_2 C -0.08971(12) -0.08476(9) 0.70896(9) 0.0186(2) Uani 1 1 d . . . . .
H15_2 H -0.1449(16) -0.1261(13) 0.6927(11) 0.028(4) Uiso 1 1 d . . . . .
C16_2 C -0.02526(11) -0.00122(9) 0.63797(8) 0.0166(2) Uani 1 1 d . . . . .
H16_2 H -0.0376(14) 0.0147(11) 0.5719(11) 0.019(4) Uiso 1 1 d . . . . .
C17_2 C 0.35930(11) 0.02374(9) 0.59394(8) 0.0162(2) Uani 1 1 d . . . . .
C18_2 C 0.48227(12) 0.06349(10) 0.59390(9) 0.0197(2) Uani 1 1 d . . . . .
H18_2 H 0.5055(15) 0.1313(12) 0.5475(11) 0.025(4) Uiso 1 1 d . . . . .
C19_2 C 0.57097(12) 0.00388(10) 0.65754(10) 0.0234(3) Uani 1 1 d . . . . .
H19_2 H 0.6558(17) 0.0306(13) 0.6568(12) 0.037(5) Uiso 1 1 d . . . . .
C20_2 C 0.53759(13) -0.09536(11) 0.72168(10) 0.0257(3) Uani 1 1 d . . . . .
H20_2 H 0.5984(17) -0.1341(13) 0.7640(12) 0.035(4) Uiso 1 1 d . . . . .
C21_2 C 0.41604(13) -0.13543(10) 0.72176(10) 0.0260(3) Uani 1 1 d . . . . .
H21_2 H 0.3933(17) -0.2060(14) 0.7676(12) 0.038(5) Uiso 1 1 d . . . . .
C22_2 C 0.32709(13) -0.07654(9) 0.65802(9) 0.0209(2) Uani 1 1 d . . . . .
H22_2 H 0.2428(16) -0.1040(12) 0.6582(11) 0.026(4) Uiso 1 1 d . . . . .

loop_
_atom_site_aniso_label
_atom_site_aniso_U_11
_atom_site_aniso_U_22
_atom_site_aniso_U_33
_atom_site_aniso_U_23
_atom_site_aniso_U_13
_atom_site_aniso_U_12
S1_1 0.01677(13) 0.01507(13) 0.01268(12) -0.00642(10) -0.00053(10) 0.00120(10)
F1_1 0.0269(4) 0.0181(3) 0.0157(3) -0.0042(3) -0.0005(3) -0.0015(3)
F2_1 0.0167(3) 0.0252(4) 0.0289(4) -0.0118(3) 0.0035(3) -0.0078(3)
O1_1 0.0286(5) 0.0218(4) 0.0183(4) -0.0089(3) -0.0101(4) 0.0067(4)
O2_1 0.0132(4) 0.0161(4) 0.0186(4) -0.0060(3) -0.0031(3) 0.0034(3)
C1_1 0.0137(5) 0.0119(5) 0.0122(5) -0.0050(4) -0.0014(4) 0.0012(4)
C2_1 0.0133(5) 0.0137(5) 0.0149(5) -0.0064(4) -0.0016(4) 0.0004(4)
C3_1 0.0155(5) 0.0161(5) 0.0168(5) -0.0063(4) 0.0004(4) -0.0029(4)
C4_1 0.0151(5) 0.0143(5) 0.0165(5) -0.0071(4) -0.0029(4) -0.0010(4)
C5_1 0.0195(6) 0.0207(6) 0.0197(6) -0.0104(5) -0.0022(4) 0.0015(4)
C6_1 0.0163(5) 0.0110(5) 0.0168(5) -0.0039(4) -0.0033(4) -0.0006(4)
C7_1 0.0138(5) 0.0157(5) 0.0261(6) -0.0059(5) -0.0053(4) 0.0037(4)
C8_1 0.0192(6) 0.0223(6) 0.0493(9) -0.0114(6) -0.0113(6) 0.0006(5)
C9_1 0.0254(6) 0.0152(5) 0.0253(6) -0.0039(5) -0.0061(5) 0.0037(5)
C10_1 0.0220(6) 0.0277(7) 0.0293(7) -0.0099(6) 0.0003(5) 0.0081(5)
C11_1 0.0159(5) 0.0141(5) 0.0144(5) -0.0060(4) 0.0009(4) 0.0028(4)
C12_1 0.0189(5) 0.0160(5) 0.0193(5) -0.0082(4) -0.0007(4) 0.0010(4)
C13_1 0.0193(6) 0.0236(6) 0.0221(6) -0.0106(5) -0.0033(5) 0.0047(5)
C14_1 0.0248(6) 0.0240(6) 0.0201(6) -0.0040(5) -0.0007(5) 0.0099(5)
C15_1 0.0268(7) 0.0150(6) 0.0290(7) -0.0013(5) 0.0051(5) 0.0035(5)
C16_1 0.0182(6) 0.0154(5) 0.0271(6) -0.0062(5) 0.0031(5) 0.0006(4)
C17_1 0.0126(5) 0.0126(5) 0.0142(5) -0.0046(4) -0.0015(4) 0.0023(4)
C18_1 0.0168(5) 0.0181(5) 0.0178(5) -0.0077(4) -0.0010(4) -0.0013(4)
C19_1 0.0186(6) 0.0178(5) 0.0255(6) -0.0080(5) 0.0003(5) -0.0034(4)
C20_1 0.0234(6) 0.0185(6) 0.0222(6) -0.0024(5) 0.0043(5) -0.0019(5)
C21_1 0.0291(7) 0.0225(6) 0.0136(5) -0.0029(5) -0.0005(5) -0.0006(5)
C22_1 0.0209(6) 0.0169(5) 0.0150(5) -0.0057(4) -0.0025(4) -0.0001(4)
S1_2 0.01850(14) 0.01764(13) 0.01348(13) -0.00758(10) 0.00021(10) 0.00067(10)
F1_2 0.0204(4) 0.0268(4) 0.0257(4) -0.0116(3) 0.0029(3) -0.0100(3)
F2_2 0.0276(4) 0.0202(3) 0.0156(3) -0.0040(3) -0.0010(3) -0.0033(3)
O1_2 0.0316(5) 0.0240(4) 0.0154(4) -0.0084(3) -0.0067(4) 0.0066(4)
O2_2 0.0159(4) 0.0188(4) 0.0166(4) -0.0041(3) -0.0034(3) 0.0032(3)
C1_2 0.0158(5) 0.0140(5) 0.0125(5) -0.0064(4) -0.0007(4) 0.0003(4)
C2_2 0.0161(5) 0.0157(5) 0.0147(5) -0.0070(4) -0.0016(4) -0.0009(4)
C3_2 0.0176(5) 0.0185(5) 0.0162(5) -0.0070(4) 0.0004(4) -0.0043(4)
C4_2 0.0171(5) 0.0161(5) 0.0155(5) -0.0073(4) -0.0017(4) -0.0012(4)
C5_2 0.0233(6) 0.0216(6) 0.0200(6) -0.0096(5) 0.0020(5) -0.0014(5)
C6_2 0.0181(5) 0.0127(5) 0.0168(5) -0.0056(4) -0.0031(4) -0.0008(4)
C7_2 0.0168(5) 0.0208(6) 0.0218(6) -0.0033(5) -0.0057(4) 0.0038(4)
C8_2 0.0256(6) 0.0156(6) 0.0263(6) -0.0042(5) -0.0062(5) 0.0022(5)
C9_2 0.0231(7) 0.0447(9) 0.0289(7) -0.0082(7) -0.0014(6) 0.0125(6)
C10_2 0.0245(7) 0.0256(7) 0.0355(8) -0.0054(6) -0.0133(6) -0.0038(5)
C11_2 0.0143(5) 0.0130(5) 0.0136(5) -0.0046(4) -0.0008(4) 0.0021(4)
C12_2 0.0173(5) 0.0168(5) 0.0157(5) -0.0064(4) -0.0027(4) 0.0014(4)
C13_2 0.0219(6) 0.0196(6) 0.0149(5) -0.0039(4) -0.0011(4) 0.0029(4)
C14_2 0.0196(6) 0.0160(5) 0.0201(6) -0.0040(4) 0.0028(4) 0.0013(4)
C15_2 0.0166(5) 0.0168(5) 0.0230(6) -0.0084(5) 0.0001(4) -0.0008(4)
C16_2 0.0167(5) 0.0176(5) 0.0167(5) -0.0078(4) -0.0019(4) 0.0001(4)
C17_2 0.0170(5) 0.0163(5) 0.0162(5) -0.0082(4) 0.0011(4) 0.0020(4)
C18_2 0.0173(5) 0.0184(5) 0.0222(6) -0.0075(5) 0.0020(4) 0.0003(4)
C19_2 0.0156(6) 0.0265(6) 0.0288(7) -0.0121(5) -0.0009(5) 0.0031(5)
C20_2 0.0221(6) 0.0274(7) 0.0250(6) -0.0081(5) -0.0030(5) 0.0095(5)
C21_2 0.0260(6) 0.0193(6) 0.0272(7) -0.0037(5) 0.0003(5) 0.0044(5)
C22_2 0.0199(6) 0.0166(5) 0.0253(6) -0.0077(5) 0.0004(5) 0.0001(4)

loop_
_atom_type_symbol
_atom_type_description
_atom_type_scat_dispersion_real
_atom_type_scat_dispersion_imag
_atom_type_scat_source
C C 0.0033 0.0016 'International Tables Vol C Tables 4.2.6.8 and 6.1.1.4'
H H 0.0000 0.0000 'International Tables Vol C Tables 4.2.6.8 and 6.1.1.4'
O O 0.0106 0.0060 'International Tables Vol C Tables 4.2.6.8 and 6.1.1.4'
F F 0.0171 0.0103 'International Tables Vol C Tables 4.2.6.8 and 6.1.1.4'
S S 0.1246 0.1234 'International Tables Vol C Tables 4.2.6.8 and 6.1.1.4'

loop_
_geom_angle_atom_site_label_1
_geom_angle_atom_site_label_2
_geom_angle_atom_site_label_3
_geom_angle
_geom_angle_site_symmetry_1
_geom_angle_site_symmetry_3
_geom_angle_publ_flag
C11_1 S1_1 C1_1 100.56(5) . . ?
C6_1 O2_1 C7_1 122.09(9) . . ?
C2_1 C1_1 C17_1 112.10(9) . . ?
C2_1 C1_1 C6_1 113.95(9) . . ?
C17_1 C1_1 C6_1 106.82(9) . . ?
C2_1 C1_1 S1_1 107.44(7) . . ?
C17_1 C1_1 S1_1 112.14(7) . . ?
C6_1 C1_1 S1_1 104.20(7) . . ?
C3_1 C2_1 C4_1 57.73(7) . . ?
C3_1 C2_1 C1_1 123.41(9) . . ?
C4_1 C2_1 C1_1 126.67(9) . . ?
C3_1 C2_1 H2_1 112.3(8) . . ?
C4_1 C2_1 H2_1 113.7(8) . . ?
C1_1 C2_1 H2_1 112.4(8) . . ?
F1_1 C3_1 F2_1 107.79(9) . . ?
F1_1 C3_1 C4_1 120.61(10) . . ?
F2_1 C3_1 C4_1 121.61(10) . . ?
F1_1 C3_1 C2_1 119.84(9) . . ?
F2_1 C3_1 C2_1 119.60(10) . . ?
C4_1 C3_1 C2_1 61.47(7) . . ?
C5_1 C4_1 C3_1 150.07(11) . . ?
C5_1 C4_1 C2_1 149.08(11) . . ?
C3_1 C4_1 C2_1 60.80(7) . . ?
C4_1 C5_1 H5A_1 121.6(9) . . ?
C4_1 C5_1 H5B_1 120.8(10) . . ?
H5A_1 C5_1 H5B_1 117.6(13) . . ?
O1_1 C6_1 O2_1 126.71(10) . . ?
O1_1 C6_1 C1_1 124.35(10) . . ?
O2_1 C6_1 C1_1 108.86(9) . . ?
O2_1 C7_1 C8_1 108.73(9) . . ?
O2_1 C7_1 C9_1 109.96(10) . . ?
C8_1 C7_1 C9_1 113.41(11) . . ?
O2_1 C7_1 C10_1 102.24(9) . . ?
C8_1 C7_1 C10_1 110.85(12) . . ?
C9_1 C7_1 C10_1 111.04(11) . . ?
C7_1 C8_1 H8A_1 109.5(10) . . ?
C7_1 C8_1 H8B_1 110.1(9) . . ?
H8A_1 C8_1 H8B_1 105.2(13) . . ?
C7_1 C8_1 H8C_1 109.3(11) . . ?
H8A_1 C8_1 H8C_1 110.9(14) . . ?
H8B_1 C8_1 H8C_1 111.7(14) . . ?
C7_1 C9_1 H9A_1 106.5(9) . . ?
C7_1 C9_1 H9B_1 108.0(10) . . ?
H9A_1 C9_1 H9B_1 112.8(14) . . ?
C7_1 C9_1 H9C_1 111.4(10) . . ?
H9A_1 C9_1 H9C_1 110.0(14) . . ?
H9B_1 C9_1 H9C_1 108.1(15) . . ?
C7_1 C10_1 H10A_1 109.0(10) . . ?
C7_1 C10_1 H10B_1 109.7(10) . . ?
H10A_1 C10_1 H10B_1 108.4(14) . . ?
C7_1 C10_1 H10C_1 110.7(9) . . ?
H10A_1 C10_1 H10C_1 108.6(14) . . ?
H10B_1 C10_1 H10C_1 110.4(13) . . ?
C12_1 C11_1 C16_1 119.80(11) . . ?
C12_1 C11_1 S1_1 120.51(9) . . ?
C16_1 C11_1 S1_1 119.52(9) . . ?
C13_1 C12_1 C11_1 120.10(11) . . ?
C13_1 C12_1 H12_1 121.4(9) . . ?
C11_1 C12_1 H12_1 118.5(9) . . ?
C14_1 C13_1 C12_1 120.05(12) . . ?
C14_1 C13_1 H13_1 118.5(10) . . ?
C12_1 C13_1 H13_1 121.4(10) . . ?
C13_1 C14_1 C15_1 119.98(12) . . ?
C13_1 C14_1 H14_1 119.3(10) . . ?
C15_1 C14_1 H14_1 120.7(10) . . ?
C14_1 C15_1 C16_1 120.43(12) . . ?
C14_1 C15_1 H15_1 120.9(10) . . ?
C16_1 C15_1 H15_1 118.7(10) . . ?
C15_1 C16_1 C11_1 119.63(12) . . ?
C15_1 C16_1 H16_1 120.6(9) . . ?
C11_1 C16_1 H16_1 119.7(9) . . ?
C22_1 C17_1 C18_1 118.94(10) . . ?
C22_1 C17_1 C1_1 121.99(10) . . ?
C18_1 C17_1 C1_1 119.05(10) . . ?
C19_1 C18_1 C17_1 120.68(11) . . ?
C19_1 C18_1 H18_1 120.3(9) . . ?
C17_1 C18_1 H18_1 119.0(9) . . ?
C18_1 C19_1 C20_1 120.23(12) . . ?
C18_1 C19_1 H19_1 120.0(10) . . ?
C20_1 C19_1 H19_1 119.8(10) . . ?
C21_1 C20_1 C19_1 119.33(11) . . ?
C21_1 C20_1 H20_1 121.3(10) . . ?
C19_1 C20_1 H20_1 119.4(10) . . ?
C20_1 C21_1 C22_1 120.69(12) . . ?
C20_1 C21_1 H21_1 119.7(10) . . ?
C22_1 C21_1 H21_1 119.6(10) . . ?
C17_1 C22_1 C21_1 120.13(11) . . ?
C17_1 C22_1 H22_1 121.5(10) . . ?
C21_1 C22_1 H22_1 118.4(9) . . ?
C17_2 S1_2 C1_2 100.83(5) . . ?
C6_2 O2_2 C7_2 120.51(9) . . ?
C11_2 C1_2 C2_2 111.71(9) . . ?
C11_2 C1_2 C6_2 110.03(9) . . ?
C2_2 C1_2 C6_2 112.37(9) . . ?
C11_2 C1_2 S1_2 111.24(7) . . ?
C2_2 C1_2 S1_2 108.32(7) . . ?
C6_2 C1_2 S1_2 102.84(7) . . ?
C3_2 C2_2 C4_2 57.68(7) . . ?
C3_2 C2_2 C1_2 125.97(10) . . ?
C4_2 C2_2 C1_2 125.29(10) . . ?
C3_2 C2_2 H2_2 111.7(8) . . ?
C4_2 C2_2 H2_2 113.2(8) . . ?
C1_2 C2_2 H2_2 112.5(8) . . ?
F2_2 C3_2 F1_2 107.76(9) . . ?
F2_2 C3_2 C4_2 121.15(10) . . ?
F1_2 C3_2 C4_2 121.08(10) . . ?
F2_2 C3_2 C2_2 121.23(10) . . ?
F1_2 C3_2 C2_2 118.35(10) . . ?
C4_2 C3_2 C2_2 61.34(8) . . ?
C5_2 C4_2 C3_2 150.28(12) . . ?
C5_2 C4_2 C2_2 148.65(12) . . ?
C3_2 C4_2 C2_2 60.98(8) . . ?
C4_2 C5_2 H5A_2 121.4(10) . . ?
C4_2 C5_2 H5B_2 120.4(9) . . ?
H5A_2 C5_2 H5B_2 118.2(13) . . ?
O1_2 C6_2 O2_2 126.74(11) . . ?
O1_2 C6_2 C1_2 123.47(10) . . ?
O2_2 C6_2 C1_2 109.77(9) . . ?
O2_2 C7_2 C8_2 109.56(10) . . ?
O2_2 C7_2 C9_2 101.84(10) . . ?
C8_2 C7_2 C9_2 111.48(12) . . ?
O2_2 C7_2 C10_2 109.65(10) . . ?
C8_2 C7_2 C10_2 112.15(11) . . ?
C9_2 C7_2 C10_2 111.66(12) . . ?
C7_2 C8_2 H8A_2 108.3(10) . . ?
C7_2 C8_2 H8B_2 109.5(11) . . ?
H8A_2 C8_2 H8B_2 110.7(14) . . ?
C7_2 C8_2 H8C_2 111.0(9) . . ?
H8A_2 C8_2 H8C_2 109.8(14) . . ?
H8B_2 C8_2 H8C_2 107.5(14) . . ?
C7_2 C9_2 H9A_2 108.7(11) . . ?
C7_2 C9_2 H9B_2 110.4(10) . . ?
H9A_2 C9_2 H9B_2 110.6(14) . . ?
C7_2 C9_2 H9C_2 112.2(9) . . ?
H9A_2 C9_2 H9C_2 108.7(14) . . ?
H9B_2 C9_2 H9C_2 106.3(14) . . ?
C7_2 C10_2 H10A_2 109.1(10) . . ?
C7_2 C10_2 H10B_2 110.6(10) . . ?
H10A_2 C10_2 H10B_2 107.0(14) . . ?
C7_2 C10_2 H10C_2 111.7(10) . . ?
H10A_2 C10_2 H10C_2 109.4(14) . . ?
H10B_2 C10_2 H10C_2 108.8(14) . . ?
C12_2 C11_2 C16_2 118.73(10) . . ?
C12_2 C11_2 C1_2 122.32(10) . . ?
C16_2 C11_2 C1_2 118.94(10) . . ?
C11_2 C12_2 C13_2 120.29(11) . . ?
C11_2 C12_2 H12_2 120.9(9) . . ?
C13_2 C12_2 H12_2 118.8(9) . . ?
C14_2 C13_2 C12_2 120.52(11) . . ?
C14_2 C13_2 H13_2 119.2(9) . . ?
C12_2 C13_2 H13_2 120.3(9) . . ?
C13_2 C14_2 C15_2 119.57(11) . . ?
C13_2 C14_2 H14_2 120.0(10) . . ?
C15_2 C14_2 H14_2 120.5(10) . . ?
C16_2 C15_2 C14_2 120.02(11) . . ?
C16_2 C15_2 H15_2 119.7(10) . . ?
C14_2 C15_2 H15_2 120.2(10) . . ?
C15_2 C16_2 C11_2 120.88(11) . . ?
C15_2 C16_2 H16_2 120.3(9) . . ?
C11_2 C16_2 H16_2 118.8(9) . . ?
C22_2 C17_2 C18_2 119.20(11) . . ?
C22_2 C17_2 S1_2 121.52(9) . . ?
C18_2 C17_2 S1_2 119.15(9) . . ?
C19_2 C18_2 C17_2 120.28(12) . . ?
C19_2 C18_2 H18_2 121.0(9) . . ?
C17_2 C18_2 H18_2 118.7(9) . . ?
C20_2 C19_2 C18_2 120.14(12) . . ?
C20_2 C19_2 H19_2 119.6(10) . . ?
C18_2 C19_2 H19_2 120.3(10) . . ?
C21_2 C20_2 C19_2 119.85(12) . . ?
C21_2 C20_2 H20_2 121.3(10) . . ?
C19_2 C20_2 H20_2 118.9(10) . . ?
C20_2 C21_2 C22_2 120.35(12) . . ?
C20_2 C21_2 H21_2 119.2(10) . . ?
C22_2 C21_2 H21_2 120.4(10) . . ?
C21_2 C22_2 C17_2 120.17(12) . . ?
C21_2 C22_2 H22_2 120.5(9) . . ?
C17_2 C22_2 H22_2 119.4(9) . . ?

loop_
_geom_bond_atom_site_label_1
_geom_bond_atom_site_label_2
_geom_bond_distance
_geom_bond_site_symmetry_2
_geom_bond_publ_flag
S1_1 C11_1 1.7753(11) . ?
S1_1 C1_1 1.8527(11) . ?
F1_1 C3_1 1.3536(13) . ?
F2_1 C3_1 1.3608(13) . ?
O1_1 C6_1 1.2009(14) . ?
O2_1 C6_1 1.3294(13) . ?
O2_1 C7_1 1.4799(13) . ?
C1_1 C2_1 1.5249(15) . ?
C1_1 C17_1 1.5267(15) . ?
C1_1 C6_1 1.5418(15) . ?
C2_1 C3_1 1.4944(15) . ?
C2_1 C4_1 1.5042(15) . ?
C2_1 H2_1 0.959(14) . ?
C3_1 C4_1 1.4476(15) . ?
C4_1 C5_1 1.3125(16) . ?
C5_1 H5A_1 0.979(16) . ?
C5_1 H5B_1 0.959(16) . ?
C7_1 C8_1 1.5147(18) . ?
C7_1 C9_1 1.5174(17) . ?
C7_1 C10_1 1.5209(18) . ?
C8_1 H8A_1 0.992(18) . ?
C8_1 H8B_1 1.002(17) . ?
C8_1 H8C_1 1.006(19) . ?
C9_1 H9A_1 0.971(16) . ?
C9_1 H9B_1 0.968(18) . ?
C9_1 H9C_1 0.946(18) . ?
C10_1 H10A_1 0.986(18) . ?
C10_1 H10B_1 0.988(17) . ?
C10_1 H10C_1 1.025(17) . ?
C11_1 C12_1 1.3928(16) . ?
C11_1 C16_1 1.3968(16) . ?
C12_1 C13_1 1.3897(17) . ?
C12_1 H12_1 0.962(15) . ?
C13_1 C14_1 1.3862(18) . ?
C13_1 H13_1 0.959(16) . ?
C14_1 C15_1 1.388(2) . ?
C14_1 H14_1 0.939(16) . ?
C15_1 C16_1 1.3886(18) . ?
C15_1 H15_1 0.980(17) . ?
C16_1 H16_1 0.987(16) . ?
C17_1 C22_1 1.3921(15) . ?
C17_1 C18_1 1.3962(15) . ?
C18_1 C19_1 1.3871(17) . ?
C18_1 H18_1 0.967(15) . ?
C19_1 C20_1 1.3900(18) . ?
C19_1 H19_1 0.933(17) . ?
C20_1 C21_1 1.3857(19) . ?
C20_1 H20_1 0.961(17) . ?
C21_1 C22_1 1.3934(17) . ?
C21_1 H21_1 0.961(16) . ?
C22_1 H22_1 0.926(16) . ?
S1_2 C17_2 1.7770(12) . ?
S1_2 C1_2 1.8603(11) . ?
F1_2 C3_2 1.3610(13) . ?
F2_2 C3_2 1.3503(13) . ?
O1_2 C6_2 1.2045(14) . ?
O2_2 C6_2 1.3267(14) . ?
O2_2 C7_2 1.4864(14) . ?
C1_2 C11_2 1.5211(15) . ?
C1_2 C2_2 1.5238(15) . ?
C1_2 C6_2 1.5415(15) . ?
C2_2 C3_2 1.4974(16) . ?
C2_2 C4_2 1.5026(15) . ?
C2_2 H2_2 0.956(14) . ?
C3_2 C4_2 1.4471(16) . ?
C4_2 C5_2 1.3136(16) . ?
C5_2 H5A_2 0.971(16) . ?
C5_2 H5B_2 0.975(16) . ?
C7_2 C8_2 1.5136(18) . ?
C7_2 C9_2 1.5151(19) . ?
C7_2 C10_2 1.5246(19) . ?
C8_2 H8A_2 0.956(17) . ?
C8_2 H8B_2 0.980(18) . ?
C8_2 H8C_2 0.967(17) . ?
C9_2 H9A_2 0.996(18) . ?
C9_2 H9B_2 0.990(18) . ?
C9_2 H9C_2 0.972(16) . ?
C10_2 H10A_2 0.972(18) . ?
C10_2 H10B_2 1.035(19) . ?
C10_2 H10C_2 1.019(17) . ?
C11_2 C12_2 1.3925(15) . ?
C11_2 C16_2 1.3974(16) . ?
C12_2 C13_2 1.3957(17) . ?
C12_2 H12_2 0.954(15) . ?
C13_2 C14_2 1.3838(18) . ?
C13_2 H13_2 0.962(15) . ?
C14_2 C15_2 1.3912(17) . ?
C14_2 H14_2 0.946(16) . ?
C15_2 C16_2 1.3875(16) . ?
C15_2 H15_2 0.936(16) . ?
C16_2 H16_2 0.968(15) . ?
C17_2 C22_2 1.3935(16) . ?
C17_2 C18_2 1.3958(17) . ?
C18_2 C19_2 1.3900(18) . ?
C18_2 H18_2 0.961(15) . ?
C19_2 C20_2 1.3859(19) . ?
C19_2 H19_2 0.956(17) . ?
C20_2 C21_2 1.385(2) . ?
C20_2 H20_2 0.933(17) . ?
C21_2 C22_2 1.3897(18) . ?
C21_2 H21_2 0.984(17) . ?
C22_2 H22_2 0.957(16) . ?

loop_
_geom_hbond_atom_site_label_D
_geom_hbond_atom_site_label_H
_geom_hbond_atom_site_label_A
_geom_hbond_distance_DH
_geom_hbond_distance_HA
_geom_hbond_distance_DA
_geom_hbond_angle_DHA
_geom_hbond_site_symmetry_A
_geom_hbond_publ_flag
C8_1 H8B_1 O1_1 1.002(17) 2.545(16) 3.0661(18) 112.1(11) . yes
C9_1 H9C_1 O1_1 0.946(18) 2.480(17) 2.9978(15) 114.4(13) . yes
C8_2 H8C_2 O1_2 0.967(17) 2.506(16) 3.0501(16) 115.5(11) . yes
C10_2 H10B_2 O1_2 1.035(19) 2.394(18) 2.9282(18) 111.0(12) . yes

loop_
_geom_torsion_atom_site_label_1
_geom_torsion_atom_site_label_2
_geom_torsion_atom_site_label_3
_geom_torsion_atom_site_label_4
_geom_torsion
_geom_torsion_site_symmetry_1
_geom_torsion_site_symmetry_2
_geom_torsion_site_symmetry_3
_geom_torsion_site_symmetry_4
_geom_torsion_publ_flag
C11_1 S1_1 C1_1 C2_1 65.42(8) . . . . ?
C11_1 S1_1 C1_1 C17_1 -58.19(8) . . . . ?
C11_1 S1_1 C1_1 C6_1 -173.36(7) . . . . ?
C17_1 C1_1 C2_1 C3_1 -158.50(10) . . . . ?
C6_1 C1_1 C2_1 C3_1 -37.04(14) . . . . ?
S1_1 C1_1 C2_1 C3_1 77.86(11) . . . . ?
C17_1 C1_1 C2_1 C4_1 -86.33(13) . . . . ?
C6_1 C1_1 C2_1 C4_1 35.13(15) . . . . ?
S1_1 C1_1 C2_1 C4_1 150.03(9) . . . . ?
C4_1 C2_1 C3_1 F1_1 -110.88(11) . . . . ?
C1_1 C2_1 C3_1 F1_1 4.57(16) . . . . ?
C4_1 C2_1 C3_1 F2_1 112.17(11) . . . . ?
C1_1 C2_1 C3_1 F2_1 -132.38(11) . . . . ?
C1_1 C2_1 C3_1 C4_1 115.45(11) . . . . ?
F1_1 C3_1 C4_1 C5_1 -67.6(3) . . . . ?
F2_1 C3_1 C4_1 C5_1 73.7(3) . . . . ?
C2_1 C3_1 C4_1 C5_1 -177.3(2) . . . . ?
F1_1 C3_1 C4_1 C2_1 109.66(11) . . . . ?
F2_1 C3_1 C4_1 C2_1 -109.00(12) . . . . ?
C3_1 C2_1 C4_1 C5_1 177.3(2) . . . . ?
C1_1 C2_1 C4_1 C5_1 67.4(2) . . . . ?
C1_1 C2_1 C4_1 C3_1 -109.98(12) . . . . ?
C7_1 O2_1 C6_1 O1_1 0.55(17) . . . . ?
C7_1 O2_1 C6_1 C1_1 -176.31(9) . . . . ?
C2_1 C1_1 C6_1 O1_1 126.57(12) . . . . ?
C17_1 C1_1 C6_1 O1_1 -109.08(12) . . . . ?
S1_1 C1_1 C6_1 O1_1 9.78(14) . . . . ?
C2_1 C1_1 C6_1 O2_1 -56.48(12) . . . . ?
C17_1 C1_1 C6_1 O2_1 67.87(11) . . . . ?
S1_1 C1_1 C6_1 O2_1 -173.27(7) . . . . ?
C6_1 O2_1 C7_1 C8_1 64.89(14) . . . . ?
C6_1 O2_1 C7_1 C9_1 -59.83(13) . . . . ?
C6_1 O2_1 C7_1 C10_1 -177.84(10) . . . . ?
C1_1 S1_1 C11_1 C12_1 -95.40(10) . . . . ?
C1_1 S1_1 C11_1 C16_1 89.29(10) . . . . ?
C16_1 C11_1 C12_1 C13_1 -1.35(17) . . . . ?
S1_1 C11_1 C12_1 C13_1 -176.65(9) . . . . ?
C11_1 C12_1 C13_1 C14_1 0.95(18) . . . . ?
C12_1 C13_1 C14_1 C15_1 -0.01(19) . . . . ?
C13_1 C14_1 C15_1 C16_1 -0.5(2) . . . . ?
C14_1 C15_1 C16_1 C11_1 0.1(2) . . . . ?
C12_1 C11_1 C16_1 C15_1 0.80(18) . . . . ?
S1_1 C11_1 C16_1 C15_1 176.15(10) . . . . ?
C2_1 C1_1 C17_1 C22_1 5.55(14) . . . . ?
C6_1 C1_1 C17_1 C22_1 -119.92(11) . . . . ?
S1_1 C1_1 C17_1 C22_1 126.52(10) . . . . ?
C2_1 C1_1 C17_1 C18_1 -176.09(9) . . . . ?
C6_1 C1_1 C17_1 C18_1 58.44(12) . . . . ?
S1_1 C1_1 C17_1 C18_1 -55.12(12) . . . . ?
C22_1 C17_1 C18_1 C19_1 -0.94(17) . . . . ?
C1_1 C17_1 C18_1 C19_1 -179.35(10) . . . . ?
C17_1 C18_1 C19_1 C20_1 0.54(18) . . . . ?
C18_1 C19_1 C20_1 C21_1 0.31(19) . . . . ?
C19_1 C20_1 C21_1 C22_1 -0.76(19) . . . . ?
C18_1 C17_1 C22_1 C21_1 0.49(17) . . . . ?
C1_1 C17_1 C22_1 C21_1 178.85(11) . . . . ?
C20_1 C21_1 C22_1 C17_1 0.36(19) . . . . ?
C17_2 S1_2 C1_2 C11_2 -61.16(9) . . . . ?
C17_2 S1_2 C1_2 C2_2 61.98(8) . . . . ?
C17_2 S1_2 C1_2 C6_2 -178.90(7) . . . . ?
C11_2 C1_2 C2_2 C3_2 -148.94(11) . . . . ?
C6_2 C1_2 C2_2 C3_2 -24.72(15) . . . . ?
S1_2 C1_2 C2_2 C3_2 88.21(12) . . . . ?
C11_2 C1_2 C2_2 C4_2 -76.14(13) . . . . ?
C6_2 C1_2 C2_2 C4_2 48.09(14) . . . . ?
S1_2 C1_2 C2_2 C4_2 161.01(9) . . . . ?
C4_2 C2_2 C3_2 F2_2 -110.98(12) . . . . ?
C1_2 C2_2 C3_2 F2_2 1.70(17) . . . . ?
C4_2 C2_2 C3_2 F1_2 111.94(11) . . . . ?
C1_2 C2_2 C3_2 F1_2 -135.38(11) . . . . ?
C1_2 C2_2 C3_2 C4_2 112.67(12) . . . . ?
F2_2 C3_2 C4_2 C5_2 -65.3(3) . . . . ?
F1_2 C3_2 C4_2 C5_2 76.0(3) . . . . ?
C2_2 C3_2 C4_2 C5_2 -176.4(2) . . . . ?
F2_2 C3_2 C4_2 C2_2 111.10(12) . . . . ?
F1_2 C3_2 C4_2 C2_2 -107.59(12) . . . . ?
C3_2 C2_2 C4_2 C5_2 176.6(2) . . . . ?
C1_2 C2_2 C4_2 C5_2 62.8(3) . . . . ?
C1_2 C2_2 C4_2 C3_2 -113.81(12) . . . . ?
C7_2 O2_2 C6_2 O1_2 1.49(18) . . . . ?
C7_2 O2_2 C6_2 C1_2 -177.42(9) . . . . ?
C11_2 C1_2 C6_2 O1_2 -123.29(12) . . . . ?
C2_2 C1_2 C6_2 O1_2 111.56(12) . . . . ?
S1_2 C1_2 C6_2 O1_2 -4.70(13) . . . . ?
C11_2 C1_2 C6_2 O2_2 55.67(11) . . . . ?
C2_2 C1_2 C6_2 O2_2 -69.48(12) . . . . ?
S1_2 C1_2 C6_2 O2_2 174.26(7) . . . . ?
C6_2 O2_2 C7_2 C8_2 -66.22(14) . . . . ?
C6_2 O2_2 C7_2 C9_2 175.64(11) . . . . ?
C6_2 O2_2 C7_2 C10_2 57.26(14) . . . . ?
C2_2 C1_2 C11_2 C12_2 -7.79(14) . . . . ?
C6_2 C1_2 C11_2 C12_2 -133.31(11) . . . . ?
S1_2 C1_2 C11_2 C12_2 113.39(10) . . . . ?
C2_2 C1_2 C11_2 C16_2 173.75(10) . . . . ?
C6_2 C1_2 C11_2 C16_2 48.23(13) . . . . ?
S1_2 C1_2 C11_2 C16_2 -65.07(12) . . . . ?
C16_2 C11_2 C12_2 C13_2 0.20(16) . . . . ?
C1_2 C11_2 C12_2 C13_2 -178.26(10) . . . . ?
C11_2 C12_2 C13_2 C14_2 0.09(17) . . . . ?
C12_2 C13_2 C14_2 C15_2 -0.05(18) . . . . ?
C13_2 C14_2 C15_2 C16_2 -0.27(18) . . . . ?
C14_2 C15_2 C16_2 C11_2 0.57(17) . . . . ?
C12_2 C11_2 C16_2 C15_2 -0.53(16) . . . . ?
C1_2 C11_2 C16_2 C15_2 177.99(10) . . . . ?
C1_2 S1_2 C17_2 C22_2 80.27(10) . . . . ?
C1_2 S1_2 C17_2 C18_2 -103.97(10) . . . . ?
C22_2 C17_2 C18_2 C19_2 -0.44(18) . . . . ?
S1_2 C17_2 C18_2 C19_2 -176.30(9) . . . . ?
C17_2 C18_2 C19_2 C20_2 -0.21(19) . . . . ?
C18_2 C19_2 C20_2 C21_2 0.5(2) . . . . ?
C19_2 C20_2 C21_2 C22_2 -0.2(2) . . . . ?
C20_2 C21_2 C22_2 C17_2 -0.5(2) . . . . ?
C18_2 C17_2 C22_2 C21_2 0.78(18) . . . . ?
S1_2 C17_2 C22_2 C21_2 176.54(10) . . . . ?
